data_7248356
loop_
_publ_author_name
'Polo-Cuadrado, Efra\'in'
'Osorio, Edison'
'Acosta-Quiroga, Karen'
'Camargo-Ayala, Paola Andrea'
'Brito, Iv\'an'
'Rodriguez, Jany'
'Alderete, Joel B.'
'Forero-Doria, Oscar'
'Blanco-Acu\~na, Edgard Fabi\'an'
'Guti\'errez, Margarita'

_publ_section_title
;
 Nonlinear optical and spectroscopic properties, thermal analysis, and
 hemolytic capacity evaluation of quinoline-1,3-benzodioxole chalcone
;
_journal_issue 15
_journal_name_full 'RSC Advances'
_journal_page_first 10199
_journal_page_last 10208
_journal_paper_doi 10.1039/D4RA00820K
_journal_volume 14
_journal_year 2024
_chemical_formula_moiety 'C26 H18 N2 O4, H2 O'
_chemical_formula_sum 'C25 H16 N2 O4'
_chemical_formula_weight 408.40
_space_group_crystal_system orthorhombic
_space_group_IT_number 29
_space_group_name_Hall 'P 2c -2ac'
_space_group_name_H-M_alt 'P c a 21'
_atom_sites_solution_hydrogens mixed
_atom_sites_solution_primary dual
_audit_creation_date 2023-01-05
_audit_creation_method
;
Olex2 1.5
(compiled 2022.04.07 svn.rca3783a0 for OlexSys, GUI svn.r6498)
;
_audit_update_record
;
2023-10-06 deposited with the CCDC.	2024-03-22 downloaded from the CCDC.
;
_cell_angle_alpha 90
_cell_angle_beta 90
_cell_angle_gamma 90
_cell_formula_units_Z 8
_cell_length_a 31.7839(12)
_cell_length_b 5.0577(2)
_cell_length_c 26.4285(11)
_cell_measurement_reflns_used 9008
_cell_measurement_temperature 299.00
_cell_volume 4248.5(3)
_computing_cell_refinement 'SAINT V8.40B (?, 2016)'
_computing_data_reduction 'SAINT V8.40B (?, 2016)'
_computing_molecular_graphics 'Olex2 1.5 (Dolomanov et al., 2009)'
_computing_publication_material 'Olex2 1.5 (Dolomanov et al., 2009)'
_computing_structure_refinement 'XL  (Sheldrick, 2008)'
_computing_structure_solution 'SHELXT 2018/2 (Sheldrick, 2018)'
_diffrn_ambient_temperature 299.00
_diffrn_measured_fraction_theta_full 0.999
_diffrn_measured_fraction_theta_max 0.998
_diffrn_measurement_device_type 'Bruker APEX-II CCD'
_diffrn_measurement_method '\f and \w scans'
_diffrn_radiation_type MoK\a
_diffrn_radiation_wavelength 0.71073
_diffrn_reflns_av_R_equivalents 0.0707
_diffrn_reflns_av_unetI/netI 0.0598
_diffrn_reflns_Laue_measured_fraction_full 0.999
_diffrn_reflns_Laue_measured_fraction_max 0.998
_diffrn_reflns_limit_h_max 39
_diffrn_reflns_limit_h_min -33
_diffrn_reflns_limit_k_max 6
_diffrn_reflns_limit_k_min -6
_diffrn_reflns_limit_l_max 32
_diffrn_reflns_limit_l_min -32
_diffrn_reflns_number 40562
_diffrn_reflns_point_group_measured_fraction_full 0.997
_diffrn_reflns_point_group_measured_fraction_max 0.994
_diffrn_reflns_theta_full 25.242
_diffrn_reflns_theta_max 26.376
_diffrn_reflns_theta_min 2.563
_diffrn_source_current 30.0
_diffrn_source_power 1.5
_diffrn_source_voltage 50.0
_diffrn_standards_number 0
_exptl_absorpt_coefficient_mu 0.088
_exptl_absorpt_correction_T_max 0.7454
_exptl_absorpt_correction_T_min 0.6475
_exptl_absorpt_process_details
;
SADABS-2016/2 (Bruker,2016/2) was used for absorption correction.
wR2(int) was 0.0837 before and 0.0750 after correction.
The Ratio of minimum to maximum transmission is 0.8687.
The \l/2 correction factor is Not present.
;
_exptl_crystal_density_diffrn 1.277
_exptl_crystal_F_000 1696
_refine_diff_density_max 0.367
_refine_diff_density_min -0.372
_refine_diff_density_rms 0.137
_refine_ls_abs_structure_details
;
 Flack x determined using 2705 quotients [(I+)-(I-)]/[(I+)+(I-)]
 (Parsons, Flack and Wagner, Acta Cryst. B69 (2013) 249-259).
;
_refine_ls_abs_structure_Flack 0.2(7)
_refine_ls_extinction_method none
_refine_ls_goodness_of_fit_ref 1.121
_refine_ls_hydrogen_treatment mixed
_refine_ls_matrix_type full
_refine_ls_number_parameters 609
_refine_ls_number_reflns 8652
_refine_ls_number_restraints 1
_refine_ls_restrained_S_all 1.121
_refine_ls_R_factor_all 0.0779
_refine_ls_R_factor_gt 0.0558
_refine_ls_shift/su_max 0.000
_refine_ls_shift/su_mean 0.000
_refine_ls_structure_factor_coef Fsqd
_refine_ls_weighting_details 'w=1/[\s^2^(Fo^2^)+(0.0823P)^2^+0.5813P] where P=(Fo^2^+2Fc^2^)/3'
_refine_ls_weighting_scheme calc
_refine_ls_wR_factor_gt 0.1414
_refine_ls_wR_factor_ref 0.1607
_reflns_Friedel_coverage 0.948
_reflns_Friedel_fraction_full 0.995
_reflns_Friedel_fraction_max 0.991
_reflns_number_gt 6885
_reflns_number_total 8652
_reflns_threshold_expression 'I > 2\s(I)'
_cod_data_source_file d4ra00820k2.cif
_cod_data_source_block ni19
_cod_database_code 7248356
_shelx_shelxl_version_number 2019/1
_shelx_space_group_comment
;
The symmetry employed for this shelxl refinement is uniquely defined
by the following loop, which should always be used as a source of
symmetry information in preference to the above space-group names.
They are only intended as comments.
;
_olex2_refinement_description
;
1. Fixed Uiso
 At 1.2 times of:
  All C(H) groups, All C(H,H) groups
 At 1.5 times of:
  All O(H,H) groups
2.a Free rotating group:
 O006(H00A,H00B), O00C(H00C,H00D)
2.b Secondary CH2 refined with riding coordinates:
 C01J(H01J,H01K), C01U(H01B,H01C)
2.c Aromatic/amide H refined with riding coordinates:
 C00E(H00E), C00H(H00H), C00M(H00M), C00P(H00P), C00R(H00R), C00T(H00T),
 C00V(H00V), C00W(H00W), C00X(H00X), C011(H011), C012(H012), C013(H013),
 C014(H014), C015(H015), C017(H017), C019(H019), C01A(H01A), C01B(H01D),
 C01C(H01E), C01D(H01G), C01E(H01H), C01F(H01F), C01I(H01I), C01L(H01L),
 C01M(H01M), C01N(H01N), C01O(H01O), C01P(H01P), C01R(H01R), C01S(H01S)
;
_olex2_submission_special_instructions 'No special instructions were received'

loop_
_space_group_symop_operation_xyz
'x, y, z'
'-x, -y, z+1/2'
'x+1/2, -y, z'
'-x+1/2, y, z+1/2'

loop_
_atom_site_label
_atom_site_type_symbol
_atom_site_fract_x
_atom_site_fract_y
_atom_site_fract_z
_atom_site_U_iso_or_equiv
_atom_site_adp_type
_atom_site_occupancy
_atom_site_site_symmetry_order
_atom_site_calc_flag
_atom_site_refinement_flags_posn
_atom_site_refinement_flags_adp
_atom_site_refinement_flags_occupancy
_atom_site_disorder_assembly
_atom_site_disorder_group
O001 O 0.27175(10) 0.9064(8) 0.47504(14) 0.0464(9) Uani 1 1 d . . . . .
O002 O 0.48738(10) 1.4942(8) 0.52040(14) 0.0465(9) Uani 1 1 d . . . . .
N003 N 0.54201(13) 1.4081(8) 0.46749(16) 0.0357(9) Uani 1 1 d . . . . .
N004 N 0.21423(13) 1.0186(8) 0.52155(15) 0.0359(9) Uani 1 1 d . . . . .
O005 O 0.49031(14) 0.6432(9) 0.28715(14) 0.0612(11) Uani 1 1 d . . . . .
O006 O 0.35944(15) 0.9440(12) 0.5100(2) 0.0828(15) Uani 1 1 d G . . . .
H00A H 0.376987 0.820836 0.504192 0.124 Uiso 1 1 d G U . . .
H00B H 0.373137 1.085516 0.504623 0.124 Uiso 1 1 d G U . . .
O007 O 0.33128(13) -0.4157(9) 0.25109(14) 0.0574(11) Uani 1 1 d . . . . .
O008 O 0.42715(13) 2.7815(8) 0.74802(14) 0.0579(11) Uani 1 1 d . . . . .
O009 O 0.29628(13) -0.4412(9) 0.32760(16) 0.0646(12) Uani 1 1 d . . . . .
N00A N 0.13968(12) 0.5376(9) 0.42677(17) 0.0402(10) Uani 1 1 d . . . . .
N00B N 0.61571(12) 1.9671(9) 0.54754(16) 0.0405(10) Uani 1 1 d . . . . .
O00C O 0.39839(17) 1.4474(12) 0.4874(2) 0.0874(16) Uani 1 1 d G . . . .
H00C H 0.392387 1.581546 0.505427 0.131 Uiso 1 1 d G U . . .
H00D H 0.422410 1.398536 0.497993 0.131 Uiso 1 1 d G U . . .
C00D C 0.23257(14) 1.2009(9) 0.55555(17) 0.0327(10) Uani 1 1 d . . . . .
C00E C 0.54260(15) 1.1751(11) 0.38868(19) 0.0392(11) Uani 1 1 d . . . . .
H00E H 0.566475 1.270869 0.379867 0.047 Uiso 1 1 calc R U . . .
C00F C 0.52300(13) 1.2202(9) 0.43515(17) 0.0320(10) Uani 1 1 d . . . . .
O00G O 0.46507(13) 2.7983(9) 0.67321(16) 0.0644(12) Uani 1 1 d . . . . .
C00H C 0.52666(15) 0.9895(10) 0.35598(19) 0.0392(11) Uani 1 1 d . . . . .
H00H H 0.540141 0.961091 0.325223 0.047 Uiso 1 1 calc R U . . .
C00I C 0.15961(15) 0.3659(9) 0.39475(17) 0.0337(10) Uani 1 1 d . . . . .
C00J C 0.23401(14) 0.8808(10) 0.48405(17) 0.0332(10) Uani 1 1 d . . . . .
C00K C 0.52355(15) 1.5389(10) 0.50701(17) 0.0355(10) Uani 1 1 d . . . . .
C00L C 0.49088(14) 0.8427(10) 0.36757(17) 0.0337(10) Uani 1 1 d . . . . .
C00M C 0.13488(18) 0.2022(11) 0.3631(2) 0.0501(13) Uani 1 1 d . . . . .
H00M H 0.105694 0.213405 0.364493 0.060 Uiso 1 1 calc R U . . .
C00N C 0.39157(15) 0.1052(9) 0.31744(18) 0.0365(11) Uani 1 1 d . . . . .
O00O O 0.26232(18) 1.7737(13) 0.70474(17) 0.101(2) Uani 1 1 d . . . . .
C00P C 0.42524(16) 0.2974(10) 0.31070(19) 0.0403(11) Uani 1 1 d . . . . .
H00P H 0.437645 0.299254 0.278827 0.048 Uiso 1 1 calc R U . . .
C00Q C 0.55432(15) 2.0726(10) 0.59878(17) 0.0356(10) Uani 1 1 d . . . . .
C00R C 0.22747(15) 0.5185(10) 0.42227(18) 0.0343(10) Uani 1 1 d . . . . .
H00R H 0.256703 0.512987 0.421122 0.041 Uiso 1 1 calc R U . . .
C00S C 0.20772(14) 0.6950(9) 0.45373(16) 0.0295(9) Uani 1 1 d . . . . .
C00T C 0.21158(15) 1.2451(11) 0.60119(18) 0.0421(12) Uani 1 1 d . . . . .
H00T H 0.187152 1.151739 0.608685 0.051 Uiso 1 1 calc R U . . .
C00U C 0.47477(15) 0.6488(9) 0.32937(19) 0.0377(11) Uani 1 1 d . . . . .
C00V C 0.48775(15) 1.0711(9) 0.44799(18) 0.0377(10) Uani 1 1 d . . . . .
H00V H 0.474597 1.096521 0.479048 0.045 Uiso 1 1 calc R U . . .
C00W C 0.1534(2) 0.0286(12) 0.3308(2) 0.0532(14) Uani 1 1 d . . . . .
H00W H 0.136733 -0.076440 0.309969 0.064 Uiso 1 1 calc R U . . .
C00X C 0.19711(19) 0.0065(12) 0.3286(2) 0.0518(14) Uani 1 1 d . . . . .
H00X H 0.209450 -0.113842 0.306470 0.062 Uiso 1 1 calc R U . . .
C00Y C 0.59705(14) 2.1099(9) 0.58557(17) 0.0331(10) Uani 1 1 d . . . . .
C00Z C 0.32726(15) -0.2523(11) 0.33034(19) 0.0411(11) Uani 1 1 d . . . . .
C010 C 0.20384(14) 0.3461(9) 0.39174(16) 0.0330(10) Uani 1 1 d . . . . .
C011 C 0.28414(15) 1.5221(10) 0.57942(18) 0.0388(11) Uani 1 1 d . . . . .
H011 H 0.308467 1.615989 0.571690 0.047 Uiso 1 1 calc R U . . .
C012 C 0.16324(14) 0.6949(10) 0.45414(19) 0.0376(10) Uani 1 1 d . . . . .
H012 H 0.149764 0.814905 0.475311 0.045 Uiso 1 1 calc R U . . .
C013 C 0.26889(16) 1.3391(10) 0.54522(19) 0.0401(11) Uani 1 1 d . . . . .
H013 H 0.283225 1.309048 0.515085 0.048 Uiso 1 1 calc R U . . .
C014 C 0.44048(15) 0.4674(10) 0.34303(18) 0.0378(11) Uani 1 1 d . . . . .
H014 H 0.429345 0.473959 0.375548 0.045 Uiso 1 1 calc R U . . .
C015 C 0.37949(16) -0.0588(10) 0.27713(19) 0.0400(11) Uani 1 1 d . . . . .
H015 H 0.392987 -0.047186 0.245989 0.048 Uiso 1 1 calc R U . . .
C016 C 0.26387(15) 1.5687(10) 0.62514(18) 0.0367(11) Uani 1 1 d . . . . .
C017 C 0.62126(16) 2.2990(11) 0.6118(2) 0.0457(12) Uani 1 1 d . . . . .
H017 H 0.649230 2.325291 0.602755 0.055 Uiso 1 1 calc R U . . .
C018 C 0.54981(14) 1.7385(9) 0.53427(17) 0.0321(10) Uani 1 1 d . . . . .
C019 C 0.60421(19) 2.4436(12) 0.6501(2) 0.0530(14) Uani 1 1 d . . . . .
H019 H 0.620646 2.565182 0.667595 0.064 Uiso 1 1 calc R U . . .
C01A C 0.37722(16) 2.4449(11) 0.71959(18) 0.0424(12) Uani 1 1 d . . . . .
H01A H 0.362349 2.440077 0.749886 0.051 Uiso 1 1 calc R U . . .
C01B C 0.33792(18) -0.1002(12) 0.3710(2) 0.0526(14) Uani 1 1 d . . . . .
H01D H 0.324269 -0.116950 0.401936 0.063 Uiso 1 1 calc R U . . .
C01C C 0.47231(15) 0.8843(9) 0.41427(18) 0.0371(11) Uani 1 1 d . . . . .
H01E H 0.448887 0.784646 0.423279 0.045 Uiso 1 1 calc R U . . .
C01D C 0.53164(15) 1.8817(10) 0.57166(19) 0.0382(11) Uani 1 1 d . . . . .
H01G H 0.503492 1.852820 0.579522 0.046 Uiso 1 1 calc R U . . .
C01E C 0.59254(15) 1.7913(10) 0.5237(2) 0.0391(11) Uani 1 1 d . . . . .
H01H H 0.605259 1.694422 0.498018 0.047 Uiso 1 1 calc R U . . .
C01F C 0.22174(18) 0.1607(10) 0.35861(19) 0.0441(12) Uani 1 1 d . . . . .
H01F H 0.250841 0.142971 0.357172 0.053 Uiso 1 1 calc R U . . .
C01G C 0.36549(16) 2.2834(10) 0.67849(18) 0.0398(11) Uani 1 1 d . . . . .
C01H C 0.34772(15) -0.2351(9) 0.28437(17) 0.0368(11) Uani 1 1 d . . . . .
C01I C 0.5613(2) 2.4083(12) 0.6632(2) 0.0577(15) Uani 1 1 d . . . . .
H01I H 0.549602 2.507679 0.689215 0.069 Uiso 1 1 calc R U . . .
C01J C 0.29824(17) -0.5465(12) 0.2779(2) 0.0483(13) Uani 1 1 d . . . . .
H01J H 0.271638 -0.519043 0.260701 0.058 Uiso 1 1 calc R U . . .
H01K H 0.303724 -0.735012 0.279294 0.058 Uiso 1 1 calc R U . . .
C01K C 0.43295(16) 2.6172(11) 0.6691(2) 0.0454(12) Uani 1 1 d . . . . .
C01L C 0.22718(16) 1.4279(12) 0.6352(2) 0.0457(13) Uani 1 1 d . . . . .
H01L H 0.212888 1.457482 0.665332 0.055 Uiso 1 1 calc R U . . .
C01M C 0.37007(17) 0.0802(11) 0.36376(19) 0.0466(13) Uani 1 1 d . . . . .
H01M H 0.377781 0.189134 0.390550 0.056 Uiso 1 1 calc R U . . .
C01N C 0.38835(17) 2.2988(13) 0.6334(2) 0.0520(14) Uani 1 1 d . . . . .
H01N H 0.380387 2.193593 0.606201 0.062 Uiso 1 1 calc R U . . .
C01O C 0.31599(17) 1.9283(11) 0.6522(2) 0.0445(12) Uani 1 1 d . . . . .
H01O H 0.329190 1.911062 0.620921 0.053 Uiso 1 1 calc R U . . .
C01P C 0.53720(18) 2.2291(12) 0.6378(2) 0.0501(13) Uani 1 1 d . . . . .
H01P H 0.508985 2.209994 0.646328 0.060 Uiso 1 1 calc R U . . .
C01Q C 0.41046(16) 2.6058(11) 0.71378(18) 0.0410(11) Uani 1 1 d . . . . .
C01R C 0.33028(18) 2.1031(11) 0.68454(19) 0.0480(13) Uani 1 1 d . . . . .
H01R H 0.316073 2.112868 0.715245 0.058 Uiso 1 1 calc R U . . .
C01S C 0.42243(19) 2.4660(13) 0.6282(2) 0.0592(16) Uani 1 1 d . . . . .
H01S H 0.437550 2.475283 0.598106 0.071 Uiso 1 1 calc R U . . .
C01T C 0.27963(19) 1.7587(12) 0.6639(2) 0.0507(14) Uani 1 1 d . . . . .
C01U C 0.46305(19) 2.8923(14) 0.7242(2) 0.0616(17) Uani 1 1 d . . . . .
H01B H 0.488300 2.841400 0.742345 0.074 Uiso 1 1 calc R U . . .
H01C H 0.461125 3.083750 0.724405 0.074 Uiso 1 1 calc R U . . .
H003 H 0.564(2) 1.454(16) 0.454(3) 0.08(3) Uiso 1 1 d . . . . .
H004 H 0.1901(18) 0.977(11) 0.527(2) 0.039(15) Uiso 1 1 d . . . . .

loop_
_atom_site_aniso_label
_atom_site_aniso_U_11
_atom_site_aniso_U_22
_atom_site_aniso_U_33
_atom_site_aniso_U_23
_atom_site_aniso_U_13
_atom_site_aniso_U_12
O001 0.0305(18) 0.056(2) 0.052(2) -0.0140(18) 0.0050(15) -0.0090(16)
O002 0.0329(19) 0.059(2) 0.047(2) -0.0098(18) 0.0062(15) -0.0103(17)
N003 0.029(2) 0.035(2) 0.043(2) -0.0002(18) 0.0005(18) -0.0044(17)
N004 0.029(2) 0.041(2) 0.038(2) -0.0088(18) 0.0038(17) -0.0047(18)
O005 0.076(3) 0.066(3) 0.041(2) -0.0085(19) 0.0101(19) -0.027(2)
O006 0.063(3) 0.080(3) 0.106(4) -0.006(3) -0.006(3) 0.000(3)
O007 0.059(3) 0.064(3) 0.049(2) -0.015(2) 0.0038(18) -0.021(2)
O008 0.059(2) 0.065(3) 0.050(2) -0.022(2) 0.0060(18) -0.024(2)
O009 0.057(2) 0.079(3) 0.058(2) -0.005(2) 0.010(2) -0.031(2)
N00A 0.028(2) 0.047(2) 0.045(2) -0.006(2) -0.0008(17) -0.0051(17)
N00B 0.031(2) 0.046(2) 0.045(2) 0.000(2) 0.0005(17) -0.0041(18)
O00C 0.067(3) 0.087(4) 0.109(4) -0.018(3) -0.004(3) 0.004(3)
C00D 0.031(2) 0.033(2) 0.034(2) -0.002(2) -0.0024(18) -0.0025(18)
C00E 0.026(2) 0.051(3) 0.041(2) 0.001(2) 0.0017(19) -0.005(2)
C00F 0.030(2) 0.029(2) 0.037(2) 0.0061(19) -0.0057(18) 0.0009(18)
O00G 0.057(2) 0.078(3) 0.058(2) -0.019(2) 0.014(2) -0.036(2)
C00H 0.032(2) 0.046(3) 0.039(3) -0.003(2) 0.000(2) -0.001(2)
C00I 0.035(2) 0.031(2) 0.035(2) 0.004(2) -0.0022(18) -0.0057(19)
C00J 0.030(2) 0.036(2) 0.034(2) -0.002(2) -0.0011(18) -0.0048(19)
C00K 0.034(3) 0.039(3) 0.033(2) 0.005(2) -0.0001(19) -0.004(2)
C00L 0.031(2) 0.035(2) 0.035(2) 0.006(2) -0.0040(19) 0.0028(19)
C00M 0.047(3) 0.049(3) 0.054(3) 0.001(3) -0.007(3) -0.018(3)
C00N 0.037(3) 0.033(2) 0.040(3) 0.003(2) -0.0021(19) 0.002(2)
O00O 0.123(4) 0.132(5) 0.049(3) -0.038(3) 0.034(3) -0.086(4)
C00P 0.043(3) 0.039(3) 0.039(3) 0.002(2) 0.004(2) 0.003(2)
C00Q 0.036(3) 0.036(2) 0.035(2) 0.006(2) 0.0031(19) -0.003(2)
C00R 0.030(2) 0.037(3) 0.036(2) 0.002(2) 0.0021(18) -0.0052(19)
C00S 0.033(2) 0.029(2) 0.027(2) 0.0010(18) -0.0002(17) -0.0051(18)
C00T 0.032(3) 0.055(3) 0.040(3) -0.010(2) 0.0045(19) -0.009(2)
C00U 0.039(3) 0.035(2) 0.039(3) 0.007(2) -0.002(2) 0.000(2)
C00V 0.041(3) 0.036(2) 0.036(2) 0.004(2) 0.004(2) -0.005(2)
C00W 0.070(4) 0.047(3) 0.043(3) -0.007(3) -0.014(3) -0.014(3)
C00X 0.071(4) 0.043(3) 0.041(3) -0.007(2) -0.002(3) -0.003(3)
C00Y 0.034(2) 0.030(2) 0.036(2) 0.006(2) -0.0021(18) -0.0002(19)
C00Z 0.032(3) 0.050(3) 0.041(3) 0.003(2) 0.001(2) -0.003(2)
C010 0.040(3) 0.028(2) 0.031(2) 0.0039(19) 0.0023(19) -0.0009(19)
C011 0.038(3) 0.038(3) 0.041(3) 0.003(2) 0.001(2) -0.014(2)
C012 0.034(3) 0.038(2) 0.040(2) -0.005(2) 0.002(2) -0.004(2)
C013 0.045(3) 0.038(3) 0.037(3) -0.002(2) 0.009(2) -0.008(2)
C014 0.039(3) 0.038(3) 0.037(2) 0.003(2) -0.003(2) 0.000(2)
C015 0.039(3) 0.041(3) 0.040(3) 0.000(2) 0.002(2) 0.002(2)
C016 0.039(3) 0.033(2) 0.038(2) 0.000(2) -0.005(2) -0.007(2)
C017 0.040(3) 0.044(3) 0.053(3) 0.002(3) -0.010(2) -0.006(2)
C018 0.029(2) 0.036(2) 0.031(2) 0.0080(19) -0.0003(17) -0.0026(19)
C019 0.062(4) 0.050(3) 0.047(3) -0.008(3) -0.013(3) -0.009(3)
C01A 0.047(3) 0.048(3) 0.032(2) -0.005(2) 0.003(2) -0.010(2)
C01B 0.051(3) 0.066(4) 0.040(3) -0.001(3) 0.008(2) -0.013(3)
C01C 0.036(3) 0.033(2) 0.042(3) 0.008(2) -0.002(2) -0.004(2)
C01D 0.032(2) 0.044(3) 0.039(2) 0.000(2) 0.007(2) -0.005(2)
C01E 0.033(3) 0.040(3) 0.044(3) -0.002(2) 0.003(2) 0.001(2)
C01F 0.053(3) 0.037(3) 0.042(3) 0.000(2) 0.004(2) -0.003(2)
C01G 0.042(3) 0.042(3) 0.035(2) -0.002(2) -0.004(2) -0.008(2)
C01H 0.036(3) 0.036(3) 0.039(3) 0.003(2) -0.0014(19) 0.000(2)
C01I 0.073(4) 0.053(4) 0.047(3) -0.013(3) 0.006(3) 0.001(3)
C01J 0.040(3) 0.049(3) 0.055(3) 0.000(3) 0.001(2) -0.008(2)
C01K 0.038(3) 0.052(3) 0.047(3) -0.008(3) 0.002(2) -0.013(2)
C01L 0.042(3) 0.057(3) 0.039(3) -0.011(2) 0.005(2) -0.009(2)
C01M 0.047(3) 0.055(3) 0.038(3) -0.011(2) -0.001(2) -0.007(2)
C01N 0.054(3) 0.063(4) 0.039(3) -0.012(3) 0.003(2) -0.019(3)
C01O 0.047(3) 0.045(3) 0.042(3) -0.001(2) -0.003(2) -0.017(2)
C01P 0.050(3) 0.051(3) 0.049(3) -0.004(3) 0.016(3) -0.008(3)
C01Q 0.045(3) 0.045(3) 0.033(2) -0.007(2) -0.001(2) -0.004(2)
C01R 0.058(3) 0.050(3) 0.036(3) 0.001(2) -0.001(2) -0.020(3)
C01S 0.059(4) 0.076(4) 0.042(3) -0.017(3) 0.013(3) -0.025(3)
C01T 0.058(3) 0.054(3) 0.040(3) -0.004(2) -0.002(2) -0.019(3)
C01U 0.053(4) 0.068(4) 0.064(4) -0.014(3) 0.000(3) -0.023(3)

loop_
_atom_type_symbol
_atom_type_description
_atom_type_scat_dispersion_real
_atom_type_scat_dispersion_imag
_atom_type_scat_source
C C 0.0033 0.0016 'International Tables Vol C Tables 4.2.6.8 and 6.1.1.4'
H H 0.0000 0.0000 'International Tables Vol C Tables 4.2.6.8 and 6.1.1.4'
N N 0.0061 0.0033 'International Tables Vol C Tables 4.2.6.8 and 6.1.1.4'
O O 0.0106 0.0060 'International Tables Vol C Tables 4.2.6.8 and 6.1.1.4'

loop_
_geom_angle_atom_site_label_1
_geom_angle_atom_site_label_2
_geom_angle_atom_site_label_3
_geom_angle
_geom_angle_site_symmetry_1
_geom_angle_site_symmetry_3
_geom_angle_publ_flag
C00F N003 H003 107(6) . . ?
C00K N003 C00F 127.1(4) . . ?
C00K N003 H003 124(6) . . ?
C00D N004 H004 117(4) . . ?
C00J N004 C00D 127.2(4) . . ?
C00J N004 H004 115(4) . . ?
H00A O006 H00B 104.5 . . ?
C01H O007 C01J 105.7(4) . . ?
C01Q O008 C01U 105.9(4) . . ?
C00Z O009 C01J 106.2(4) . . ?
C012 N00A C00I 117.5(4) . . ?
C01E N00B C00Y 117.7(4) . . ?
H00C O00C H00D 104.5 . . ?
C00T C00D N004 117.2(4) . . ?
C013 C00D N004 123.4(4) . . ?
C013 C00D C00T 119.4(4) . . ?
C00F C00E H00E 120.0 . . ?
C00H C00E H00E 120.0 . . ?
C00H C00E C00F 120.1(4) . . ?
C00E C00F N003 116.8(4) . . ?
C00V C00F N003 124.1(4) . . ?
C00V C00F C00E 119.0(4) . . ?
C01K O00G C01U 105.2(4) . . ?
C00E C00H H00H 119.1 . . ?
C00E C00H C00L 121.8(5) . . ?
C00L C00H H00H 119.1 . . ?
N00A C00I C00M 118.7(4) . . ?
N00A C00I C010 122.7(4) . . ?
C010 C00I C00M 118.6(5) . . ?
O001 C00J N004 122.4(4) . . ?
O001 C00J C00S 120.6(4) . . ?
N004 C00J C00S 117.0(4) . . ?
O002 C00K N003 122.3(4) . . ?
O002 C00K C018 120.7(4) . . ?
N003 C00K C018 117.1(4) . . ?
C00H C00L C00U 118.7(4) . . ?
C01C C00L C00H 117.6(4) . . ?
C01C C00L C00U 123.7(4) . . ?
C00I C00M H00M 119.7 . . ?
C00W C00M C00I 120.6(5) . . ?
C00W C00M H00M 119.7 . . ?
C015 C00N C00P 120.2(5) . . ?
C015 C00N C01M 118.3(5) . . ?
C01M C00N C00P 121.5(4) . . ?
C00N C00P H00P 115.4 . . ?
C014 C00P C00N 129.2(5) . . ?
C014 C00P H00P 115.4 . . ?
C01D C00Q C00Y 117.3(4) . . ?
C01D C00Q C01P 124.2(4) . . ?
C01P C00Q C00Y 118.5(5) . . ?
C00S C00R H00R 119.8 . . ?
C00S C00R C010 120.5(4) . . ?
C010 C00R H00R 119.8 . . ?
C00R C00S C00J 118.6(4) . . ?
C00R C00S C012 117.5(4) . . ?
C012 C00S C00J 123.8(4) . . ?
C00D C00T H00T 120.1 . . ?
C01L C00T C00D 119.8(5) . . ?
C01L C00T H00T 120.1 . . ?
O005 C00U C00L 119.5(4) . . ?
O005 C00U C014 120.7(5) . . ?
C014 C00U C00L 119.8(4) . . ?
C00F C00V H00V 120.1 . . ?
C01C C00V C00F 119.8(4) . . ?
C01C C00V H00V 120.1 . . ?
C00M C00W H00W 119.7 . . ?
C00M C00W C00X 120.6(5) . . ?
C00X C00W H00W 119.7 . . ?
C00W C00X H00X 119.9 . . ?
C01F C00X C00W 120.1(5) . . ?
C01F C00X H00X 119.9 . . ?
N00B C00Y C00Q 121.7(4) . . ?
N00B C00Y C017 118.7(4) . . ?
C017 C00Y C00Q 119.6(4) . . ?
O009 C00Z C01H 109.6(5) . . ?
C01B C00Z O009 127.7(5) . . ?
C01B C00Z C01H 122.7(5) . . ?
C00R C010 C00I 117.1(4) . . ?
C01F C010 C00I 119.1(4) . . ?
C01F C010 C00R 123.8(4) . . ?
C013 C011 H011 119.3 . . ?
C013 C011 C016 121.3(4) . . ?
C016 C011 H011 119.3 . . ?
N00A C012 C00S 124.6(4) . . ?
N00A C012 H012 117.7 . . ?
C00S C012 H012 117.7 . . ?
C00D C013 C011 120.3(4) . . ?
C00D C013 H013 119.8 . . ?
C011 C013 H013 119.8 . . ?
C00P C014 C00U 121.7(5) . . ?
C00P C014 H014 119.2 . . ?
C00U C014 H014 119.2 . . ?
C00N C015 H015 120.5 . . ?
C01H C015 C00N 118.9(5) . . ?
C01H C015 H015 120.5 . . ?
C011 C016 C01L 117.8(4) . . ?
C011 C016 C01T 123.4(4) . . ?
C01L C016 C01T 118.7(4) . . ?
C00Y C017 H017 119.6 . . ?
C019 C017 C00Y 120.8(5) . . ?
C019 C017 H017 119.6 . . ?
C01D C018 C00K 118.3(4) . . ?
C01D C018 C01E 116.9(4) . . ?
C01E C018 C00K 124.7(4) . . ?
C017 C019 H019 120.1 . . ?
C017 C019 C01I 119.8(5) . . ?
C01I C019 H019 120.1 . . ?
C01G C01A H01A 120.9 . . ?
C01Q C01A H01A 120.9 . . ?
C01Q C01A C01G 118.1(5) . . ?
C00Z C01B H01D 121.7 . . ?
C00Z C01B C01M 116.6(5) . . ?
C01M C01B H01D 121.7 . . ?
C00L C01C C00V 121.7(4) . . ?
C00L C01C H01E 119.2 . . ?
C00V C01C H01E 119.2 . . ?
C00Q C01D H01G 119.3 . . ?
C018 C01D C00Q 121.5(4) . . ?
C018 C01D H01G 119.3 . . ?
N00B C01E C018 124.9(5) . . ?
N00B C01E H01H 117.6 . . ?
C018 C01E H01H 117.6 . . ?
C00X C01F C010 120.9(5) . . ?
C00X C01F H01F 119.5 . . ?
C010 C01F H01F 119.5 . . ?
C01A C01G C01R 118.9(5) . . ?
C01N C01G C01A 119.2(5) . . ?
C01N C01G C01R 122.0(5) . . ?
O007 C01H C00Z 110.1(4) . . ?
C015 C01H O007 129.0(4) . . ?
C015 C01H C00Z 121.0(5) . . ?
C019 C01I H01I 119.9 . . ?
C01P C01I C019 120.3(5) . . ?
C01P C01I H01I 119.9 . . ?
O007 C01J H01J 110.0 . . ?
O007 C01J H01K 110.0 . . ?
O009 C01J O007 108.5(4) . . ?
O009 C01J H01J 110.0 . . ?
O009 C01J H01K 110.0 . . ?
H01J C01J H01K 108.4 . . ?
O00G C01K C01Q 110.2(4) . . ?
C01S C01K O00G 128.0(5) . . ?
C01S C01K C01Q 121.8(5) . . ?
C00T C01L C016 121.3(5) . . ?
C00T C01L H01L 119.3 . . ?
C016 C01L H01L 119.3 . . ?
C00N C01M H01M 118.7 . . ?
C01B C01M C00N 122.5(5) . . ?
C01B C01M H01M 118.7 . . ?
C01G C01N H01N 119.1 . . ?
C01S C01N C01G 121.8(5) . . ?
C01S C01N H01N 119.1 . . ?
C01R C01O H01O 119.1 . . ?
C01R C01O C01T 121.8(5) . . ?
C01T C01O H01O 119.1 . . ?
C00Q C01P H01P 119.5 . . ?
C01I C01P C00Q 121.1(5) . . ?
C01I C01P H01P 119.5 . . ?
O008 C01Q C01K 109.6(4) . . ?
C01A C01Q O008 128.3(5) . . ?
C01A C01Q C01K 122.0(5) . . ?
C01G C01R H01R 115.9 . . ?
C01O C01R C01G 128.2(5) . . ?
C01O C01R H01R 115.9 . . ?
C01K C01S C01N 117.1(5) . . ?
C01K C01S H01S 121.5 . . ?
C01N C01S H01S 121.5 . . ?
O00O C01T C016 119.9(5) . . ?
O00O C01T C01O 120.4(5) . . ?
C01O C01T C016 119.6(5) . . ?
O008 C01U O00G 108.8(4) . . ?
O008 C01U H01B 109.9 . . ?
O008 C01U H01C 109.9 . . ?
O00G C01U H01B 109.9 . . ?
O00G C01U H01C 109.9 . . ?
H01B C01U H01C 108.3 . . ?

loop_
_geom_bond_atom_site_label_1
_geom_bond_atom_site_label_2
_geom_bond_distance
_geom_bond_site_symmetry_2
_geom_bond_publ_flag
O001 C00J 1.230(5) . ?
O002 C00K 1.224(6) . ?
N003 C00F 1.413(6) . ?
N003 C00K 1.369(6) . ?
N003 H003 0.83(8) . ?
N004 C00D 1.413(6) . ?
N004 C00J 1.365(6) . ?
N004 H004 0.81(6) . ?
O005 C00U 1.220(6) . ?
O006 H00A 0.8504 . ?
O006 H00B 0.8499 . ?
O007 C01H 1.372(6) . ?
O007 C01J 1.429(7) . ?
O008 C01Q 1.375(6) . ?
O008 C01U 1.419(7) . ?
O009 C00Z 1.374(6) . ?
O009 C01J 1.419(7) . ?
N00A C00I 1.368(6) . ?
N00A C012 1.310(6) . ?
N00B C00Y 1.372(6) . ?
N00B C01E 1.315(6) . ?
O00C H00C 0.8500 . ?
O00C H00D 0.8496 . ?
C00D C00T 1.397(7) . ?
C00D C013 1.377(6) . ?
C00E H00E 0.9300 . ?
C00E C00F 1.396(7) . ?
C00E C00H 1.373(7) . ?
C00F C00V 1.393(7) . ?
O00G C01K 1.376(6) . ?
O00G C01U 1.430(7) . ?
C00H H00H 0.9300 . ?
C00H C00L 1.392(7) . ?
C00I C00M 1.415(7) . ?
C00I C010 1.412(7) . ?
C00J C00S 1.491(6) . ?
C00K C018 1.495(7) . ?
C00L C00U 1.498(7) . ?
C00L C01C 1.384(7) . ?
C00M H00M 0.9300 . ?
C00M C00W 1.359(8) . ?
C00N C00P 1.457(7) . ?
C00N C015 1.404(7) . ?
C00N C01M 1.408(7) . ?
O00O C01T 1.214(7) . ?
C00P H00P 0.9300 . ?
C00P C014 1.305(7) . ?
C00Q C00Y 1.415(7) . ?
C00Q C01D 1.402(7) . ?
C00Q C01P 1.409(7) . ?
C00R H00R 0.9300 . ?
C00R C00S 1.372(7) . ?
C00R C010 1.406(7) . ?
C00S C012 1.414(6) . ?
C00T H00T 0.9300 . ?
C00T C01L 1.381(7) . ?
C00U C014 1.470(7) . ?
C00V H00V 0.9300 . ?
C00V C01C 1.388(7) . ?
C00W H00W 0.9300 . ?
C00W C00X 1.396(8) . ?
C00X H00X 0.9300 . ?
C00X C01F 1.361(8) . ?
C00Y C017 1.409(7) . ?
C00Z C01B 1.364(8) . ?
C00Z C01H 1.381(7) . ?
C010 C01F 1.404(7) . ?
C011 H011 0.9300 . ?
C011 C013 1.382(7) . ?
C011 C016 1.389(7) . ?
C012 H012 0.9300 . ?
C013 H013 0.9300 . ?
C014 H014 0.9300 . ?
C015 H015 0.9300 . ?
C015 C01H 1.361(7) . ?
C016 C01L 1.392(7) . ?
C016 C01T 1.491(7) . ?
C017 H017 0.9300 . ?
C017 C019 1.362(8) . ?
C018 C01D 1.355(7) . ?
C018 C01E 1.412(6) . ?
C019 H019 0.9300 . ?
C019 C01I 1.418(9) . ?
C01A H01A 0.9300 . ?
C01A C01G 1.409(7) . ?
C01A C01Q 1.343(7) . ?
C01B H01D 0.9300 . ?
C01B C01M 1.383(8) . ?
C01C H01E 0.9300 . ?
C01D H01G 0.9300 . ?
C01E H01H 0.9300 . ?
C01F H01F 0.9300 . ?
C01G C01N 1.397(7) . ?
C01G C01R 1.452(7) . ?
C01I H01I 0.9300 . ?
C01I C01P 1.364(8) . ?
C01J H01J 0.9700 . ?
C01J H01K 0.9700 . ?
C01K C01Q 1.381(7) . ?
C01K C01S 1.367(8) . ?
C01L H01L 0.9300 . ?
C01M H01M 0.9300 . ?
C01N H01N 0.9300 . ?
C01N C01S 1.381(8) . ?
C01O H01O 0.9300 . ?
C01O C01R 1.312(7) . ?
C01O C01T 1.473(7) . ?
C01P H01P 0.9300 . ?
C01R H01R 0.9300 . ?
C01S H01S 0.9300 . ?
C01U H01B 0.9700 . ?
C01U H01C 0.9700 . ?

loop_
_geom_torsion_atom_site_label_1
_geom_torsion_atom_site_label_2
_geom_torsion_atom_site_label_3
_geom_torsion_atom_site_label_4
_geom_torsion
_geom_torsion_site_symmetry_1
_geom_torsion_site_symmetry_2
_geom_torsion_site_symmetry_3
_geom_torsion_site_symmetry_4
_geom_torsion_publ_flag
O001 C00J C00S C00R 11.9(7) . . . . ?
O001 C00J C00S C012 -165.9(5) . . . . ?
O002 C00K C018 C01D -4.7(7) . . . . ?
O002 C00K C018 C01E 175.7(5) . . . . ?
N003 C00F C00V C01C -177.6(4) . . . . ?
N003 C00K C018 C01D 176.3(4) . . . . ?
N003 C00K C018 C01E -3.3(7) . . . . ?
N004 C00D C00T C01L -177.7(5) . . . . ?
N004 C00D C013 C011 177.4(5) . . . . ?
N004 C00J C00S C00R -168.2(4) . . . . ?
N004 C00J C00S C012 14.0(7) . . . . ?
O005 C00U C014 C00P -0.7(8) . . . . ?
O009 C00Z C01B C01M -179.0(6) . . . . ?
O009 C00Z C01H O007 -1.4(6) . . . . ?
O009 C00Z C01H C015 179.1(5) . . . . ?
N00A C00I C00M C00W -179.9(5) . . . . ?
N00A C00I C010 C00R -2.0(7) . . . . ?
N00A C00I C010 C01F 178.7(5) . . . . ?
N00B C00Y C017 C019 -179.4(5) . . . . ?
C00D N004 C00J O001 -1.4(8) . . . . ?
C00D N004 C00J C00S 178.8(4) . . . . ?
C00D C00T C01L C016 -0.6(9) . . . . ?
C00E C00F C00V C01C -1.1(7) . . . . ?
C00E C00H C00L C00U 178.5(4) . . . . ?
C00E C00H C00L C01C -1.9(7) . . . . ?
C00F N003 C00K O002 3.8(8) . . . . ?
C00F N003 C00K C018 -177.3(4) . . . . ?
C00F C00E C00H C00L 0.3(8) . . . . ?
C00F C00V C01C C00L -0.5(7) . . . . ?
O00G C01K C01Q O008 0.6(7) . . . . ?
O00G C01K C01Q C01A 179.6(5) . . . . ?
O00G C01K C01S C01N -179.5(6) . . . . ?
C00H C00E C00F N003 178.0(4) . . . . ?
C00H C00E C00F C00V 1.2(7) . . . . ?
C00H C00L C00U O005 -7.8(7) . . . . ?
C00H C00L C00U C014 172.2(5) . . . . ?
C00H C00L C01C C00V 2.0(7) . . . . ?
C00I N00A C012 C00S -1.6(8) . . . . ?
C00I C00M C00W C00X 0.7(9) . . . . ?
C00I C010 C01F C00X 1.9(7) . . . . ?
C00J N004 C00D C00T -157.1(5) . . . . ?
C00J N004 C00D C013 24.6(7) . . . . ?
C00J C00S C012 N00A 178.2(5) . . . . ?
C00K N003 C00F C00E 160.2(4) . . . . ?
C00K N003 C00F C00V -23.2(7) . . . . ?
C00K C018 C01D C00Q -179.9(4) . . . . ?
C00K C018 C01E N00B 179.8(5) . . . . ?
C00L C00U C014 C00P 179.3(4) . . . . ?
C00M C00I C010 C00R 177.7(5) . . . . ?
C00M C00I C010 C01F -1.6(7) . . . . ?
C00M C00W C00X C01F -0.5(9) . . . . ?
C00N C00P C014 C00U -179.8(5) . . . . ?
C00N C015 C01H O007 -178.9(5) . . . . ?
C00N C015 C01H C00Z 0.5(7) . . . . ?
C00P C00N C015 C01H -179.5(4) . . . . ?
C00P C00N C01M C01B 179.8(5) . . . . ?
C00Q C00Y C017 C019 0.9(7) . . . . ?
C00R C00S C012 N00A 0.3(7) . . . . ?
C00R C010 C01F C00X -177.3(5) . . . . ?
C00S C00R C010 C00I 0.7(7) . . . . ?
C00S C00R C010 C01F 179.9(4) . . . . ?
C00T C00D C013 C011 -0.8(7) . . . . ?
C00U C00L C01C C00V -178.4(4) . . . . ?
C00W C00X C01F C010 -0.8(8) . . . . ?
C00Y N00B C01E C018 0.1(7) . . . . ?
C00Y C00Q C01D C018 0.0(7) . . . . ?
C00Y C00Q C01P C01I -1.6(8) . . . . ?
C00Y C017 C019 C01I -1.4(8) . . . . ?
C00Z O009 C01J O007 0.1(6) . . . . ?
C00Z C01B C01M C00N -1.1(9) . . . . ?
C010 C00I C00M C00W 0.4(8) . . . . ?
C010 C00R C00S C00J -177.8(4) . . . . ?
C010 C00R C00S C012 0.2(7) . . . . ?
C011 C016 C01L C00T 0.8(8) . . . . ?
C011 C016 C01T O00O -173.9(6) . . . . ?
C011 C016 C01T C01O 6.5(8) . . . . ?
C012 N00A C00I C00M -177.2(5) . . . . ?
C012 N00A C00I C010 2.5(7) . . . . ?
C013 C00D C00T C01L 0.6(8) . . . . ?
C013 C011 C016 C01L -1.0(7) . . . . ?
C013 C011 C016 C01T 178.3(5) . . . . ?
C015 C00N C00P C014 179.2(5) . . . . ?
C015 C00N C01M C01B 0.4(8) . . . . ?
C016 C011 C013 C00D 1.0(8) . . . . ?
C017 C019 C01I C01P 0.4(9) . . . . ?
C019 C01I C01P C00Q 1.1(9) . . . . ?
C01A C01G C01N C01S 0.7(9) . . . . ?
C01A C01G C01R C01O -176.1(6) . . . . ?
C01B C00Z C01H O007 178.2(5) . . . . ?
C01B C00Z C01H C015 -1.3(8) . . . . ?
C01C C00L C00U O005 172.5(5) . . . . ?
C01C C00L C00U C014 -7.5(7) . . . . ?
C01D C00Q C00Y N00B 0.5(7) . . . . ?
C01D C00Q C00Y C017 -179.9(4) . . . . ?
C01D C00Q C01P C01I 178.9(5) . . . . ?
C01D C018 C01E N00B 0.3(7) . . . . ?
C01E N00B C00Y C00Q -0.5(7) . . . . ?
C01E N00B C00Y C017 179.8(4) . . . . ?
C01E C018 C01D C00Q -0.3(7) . . . . ?
C01G C01A C01Q O008 179.1(5) . . . . ?
C01G C01A C01Q C01K 0.2(9) . . . . ?
C01G C01N C01S C01K -0.1(10) . . . . ?
C01H O007 C01J O009 -0.9(6) . . . . ?
C01H C00Z C01B C01M 1.5(9) . . . . ?
C01J O007 C01H C00Z 1.4(6) . . . . ?
C01J O007 C01H C015 -179.1(5) . . . . ?
C01J O009 C00Z C01B -178.8(6) . . . . ?
C01J O009 C00Z C01H 0.7(6) . . . . ?
C01K O00G C01U O008 -5.2(7) . . . . ?
C01L C016 C01T O00O 5.5(9) . . . . ?
C01L C016 C01T C01O -174.1(5) . . . . ?
C01M C00N C00P C014 -0.2(8) . . . . ?
C01M C00N C015 C01H -0.1(7) . . . . ?
C01N C01G C01R C01O 3.1(10) . . . . ?
C01P C00Q C00Y N00B -179.1(5) . . . . ?
C01P C00Q C00Y C017 0.5(7) . . . . ?
C01P C00Q C01D C018 179.5(5) . . . . ?
C01Q O008 C01U O00G 5.6(7) . . . . ?
C01Q C01A C01G C01N -0.8(8) . . . . ?
C01Q C01A C01G C01R 178.4(5) . . . . ?
C01Q C01K C01S C01N -0.5(10) . . . . ?
C01R C01G C01N C01S -178.5(6) . . . . ?
C01R C01O C01T O00O -1.4(10) . . . . ?
C01R C01O C01T C016 178.2(5) . . . . ?
C01S C01K C01Q O008 -178.6(6) . . . . ?
C01S C01K C01Q C01A 0.4(10) . . . . ?
C01T C016 C01L C00T -178.6(5) . . . . ?
C01T C01O C01R C01G -179.9(6) . . . . ?
C01U O008 C01Q C01A 177.2(6) . . . . ?
C01U O008 C01Q C01K -3.8(6) . . . . ?
C01U O00G C01K C01Q 2.9(7) . . . . ?
C01U O00G C01K C01S -178.0(7) . . . . ?
